data_7706778
loop_
_publ_author_name
'Xing, Tian'
'Prior, Timothy J.'
'Chen, Kai'
'Redshaw, Carl'

_publ_section_title
;
 Titanium complexes bearing oxa- and azacalix[4, 6]arenes: structural
 studies and use in the ring opening homo-/co-polymerization of cyclic
 esters.
;
_journal_issue 12
_journal_name_full 'Dalton transactions (Cambridge, England : 2003)'
_journal_page_first 4396
_journal_page_last 4407
_journal_paper_doi 10.1039/d1dt00189b
_journal_volume 50
_journal_year 2021
_chemical_formula_moiety
;
 C52 H60 Cl4 N2 O9 Ti2, 2(C2 H3 N) [+ 3MeCN]
;
_chemical_formula_sum 'C56 H66 Cl4 N4 O9 Ti2'
_chemical_formula_weight 1176.72
_space_group_crystal_system triclinic
_space_group_IT_number 2
_space_group_name_Hall '-P 1'
_space_group_name_H-M_alt 'P -1'
_atom_sites_solution_hydrogens mixed
_audit_creation_method SHELXL-2016/6
_audit_update_record
;
2021-02-24 deposited with the CCDC.	2021-03-05 downloaded from the CCDC.
;
_cell_angle_alpha 111.9796(5)
_cell_angle_beta 95.8292(5)
_cell_angle_gamma 96.1580(5)
_cell_formula_units_Z 2
_cell_length_a 12.67497(8)
_cell_length_b 14.54109(8)
_cell_length_c 18.76966(10)
_cell_measurement_reflns_used 98023
_cell_measurement_temperature 100.00(10)
_cell_measurement_theta_max 70.3150
_cell_measurement_theta_min 2.5650
_cell_volume 3151.55(3)
_computing_cell_refinement 'CrysAlisPro 1.171.40.67a (Rigaku OD, 2019)'
_computing_data_collection 'CrysAlisPro 1.171.40.67a (Rigaku OD, 2019)'
_computing_data_reduction 'CrysAlisPro 1.171.40.67a (Rigaku OD, 2019)'
_computing_molecular_graphics 'Olex2; Mercury'
_computing_publication_material 'CIFTAB, WinGX'
_computing_structure_refinement 'SHELXL-2016/6 (Sheldrick, 2016)'
_computing_structure_solution 'SHELXT (Sheldrick, 2015)'
_diffrn_ambient_temperature 100(2)
_diffrn_detector_area_resol_mean 10.000
_diffrn_measured_fraction_theta_full 0.995
_diffrn_measured_fraction_theta_max 0.995
_diffrn_measurement_device_type 'XtaLAB AFC11 (RCD3): quarter-chi single'
_diffrn_measurement_method w-scans
_diffrn_radiation_type CuK\a
_diffrn_radiation_wavelength 1.54178
_diffrn_reflns_av_R_equivalents 0.0270
_diffrn_reflns_av_unetI/netI 0.0102
_diffrn_reflns_Laue_measured_fraction_full 0.995
_diffrn_reflns_Laue_measured_fraction_max 0.995
_diffrn_reflns_limit_h_max 15
_diffrn_reflns_limit_h_min -15
_diffrn_reflns_limit_k_max 17
_diffrn_reflns_limit_k_min -17
_diffrn_reflns_limit_l_max 22
_diffrn_reflns_limit_l_min -22
_diffrn_reflns_number 134309
_diffrn_reflns_point_group_measured_fraction_full 0.995
_diffrn_reflns_point_group_measured_fraction_max 0.995
_diffrn_reflns_theta_full 67.679
_diffrn_reflns_theta_max 68.241
_diffrn_reflns_theta_min 3.313
_diffrn_source 'Rotating-anode X-ray tube'
_exptl_absorpt_coefficient_mu 4.142
_exptl_absorpt_correction_T_max 1.000
_exptl_absorpt_correction_T_min 0.67905
_exptl_absorpt_correction_type multi-scan
_exptl_absorpt_process_details
;
CrysAlisPro 1.171.40.67a (Rigaku Oxford Diffraction, 2019)
Empirical absorption correction using spherical harmonics,
 implemented in SCALE3 ABSPACK scaling algorithm.
;
_exptl_crystal_colour red
_exptl_crystal_density_diffrn 1.240
_exptl_crystal_description plate
_exptl_crystal_F_000 1228
_exptl_crystal_size_max 0.090
_exptl_crystal_size_mid 0.060
_exptl_crystal_size_min 0.020
_platon_squeeze_details
;
Unit cell contains 139 electrons. MeCN is 22. This 
allows for 6 unresolved MeCN molecules in the cell. 
;
_refine_diff_density_max 0.831
_refine_diff_density_min -0.376
_refine_diff_density_rms 0.046
_refine_ls_extinction_method none
_refine_ls_goodness_of_fit_ref 1.050
_refine_ls_hydrogen_treatment mixed
_refine_ls_matrix_type full
_refine_ls_number_parameters 701
_refine_ls_number_reflns 11490
_refine_ls_number_restraints 24
_refine_ls_restrained_S_all 1.052
_refine_ls_R_factor_all 0.0321
_refine_ls_R_factor_gt 0.0312
_refine_ls_shift/su_max 0.001
_refine_ls_shift/su_mean 0.000
_refine_ls_structure_factor_coef Fsqd
_refine_ls_weighting_details 'w=1/[\s^2^(Fo^2^)+(0.0549P)^2^+1.2930P] where P=(Fo^2^+2Fc^2^)/3'
_refine_ls_weighting_scheme calc
_refine_ls_wR_factor_gt 0.0910
_refine_ls_wR_factor_ref 0.0915
_reflns_Friedel_coverage 0.000
_reflns_number_gt 11030
_reflns_number_total 11490
_reflns_threshold_expression 'I > 2\s(I)'
_cod_data_source_file d1dt00189b2.cif
_cod_data_source_block 4
_cod_depositor_comments 'Adding full bibliography for 7706773--7706779.cif.'
_cod_database_code 7706778
_platon_squeeze_void_probe_radius 1.20
_shelx_shelxl_version_number 2016/6
_shelx_space_group_comment
;
The symmetry employed for this shelxl refinement is uniquely defined
by the following loop, which should always be used as a source of
symmetry information in preference to the above space-group names.
They are only intended as comments.
;
_shelx_estimated_absorpt_t_min 0.707
_shelx_estimated_absorpt_t_max 0.922

loop_
_space_group_symop_operation_xyz
'x, y, z'
'-x, -y, -z'

loop_
_atom_site_label
_atom_site_type_symbol
_atom_site_fract_x
_atom_site_fract_y
_atom_site_fract_z
_atom_site_U_iso_or_equiv
_atom_site_adp_type
_atom_site_occupancy
_atom_site_site_symmetry_order
_atom_site_calc_flag
_atom_site_refinement_flags_posn
_atom_site_refinement_flags_adp
_atom_site_refinement_flags_occupancy
_atom_site_disorder_assembly
_atom_site_disorder_group
C1 C 0.68690(13) 0.75635(11) 0.20909(9) 0.0288(3) Uani 1 1 d . . . . .
C2 C 0.61918(13) 0.81341(12) 0.25584(9) 0.0300(3) Uani 1 1 d . . . . .
C3 C 0.56379(15) 0.87479(13) 0.22902(10) 0.0363(4) Uani 1 1 d . . . . .
H3 H 0.517168 0.913439 0.260173 0.044 Uiso 1 1 calc R U . . .
C4 C 0.57484(17) 0.88108(13) 0.15779(10) 0.0407(4) Uani 1 1 d . . . . .
C5 C 0.64021(16) 0.82108(13) 0.11167(10) 0.0381(4) Uani 1 1 d . . . . .
H5 H 0.647077 0.823642 0.062487 0.046 Uiso 1 1 calc R U . . .
C6 C 0.69610(14) 0.75718(12) 0.13535(10) 0.0319(3) Uani 1 1 d . . . . .
C7 C 0.5166(2) 0.95101(16) 0.13160(12) 0.0574(6) Uani 1 1 d . . . . .
H7A H 0.561765 1.016932 0.150073 0.086 Uiso 1 1 calc R U . . .
H7B H 0.449165 0.958156 0.153067 0.086 Uiso 1 1 calc R U . . .
H7C H 0.500946 0.923302 0.074692 0.086 Uiso 1 1 calc R U . . .
C8 C 0.76233(14) 0.68934(13) 0.08199(10) 0.0346(4) Uani 1 1 d . . . . .
H8A H 0.820706 0.675636 0.114043 0.042 Uiso 1 1 calc R U . . .
H8B H 0.796017 0.725037 0.052288 0.042 Uiso 1 1 calc R U . . .
C10 C 0.66916(14) 0.51069(12) 0.04787(9) 0.0306(3) Uani 1 1 d . . . . .
C11 C 0.69790(14) 0.58976(12) 0.02496(10) 0.0323(3) Uani 1 1 d . . . . .
C12 C 0.66643(15) 0.57330(13) -0.05288(10) 0.0355(4) Uani 1 1 d . . . . .
H12 H 0.684276 0.626511 -0.069410 0.043 Uiso 1 1 calc R U . . .
C13 C 0.61005(16) 0.48241(14) -0.10741(10) 0.0385(4) Uani 1 1 d . . . . .
C14 C 0.58507(15) 0.40455(13) -0.08264(10) 0.0354(4) Uani 1 1 d . . . . .
H14 H 0.547686 0.341519 -0.118935 0.043 Uiso 1 1 calc R U . . .
C15 C 0.61406(14) 0.41791(12) -0.00582(9) 0.0311(3) Uani 1 1 d . . . . .
C17 C 0.5760(2) 0.46776(16) -0.19078(11) 0.0531(5) Uani 1 1 d . . . . .
H17A H 0.500450 0.476021 -0.198277 0.080 Uiso 1 1 calc R U . . .
H17B H 0.584753 0.400114 -0.225256 0.080 Uiso 1 1 calc R U . . .
H17C H 0.620554 0.517630 -0.202985 0.080 Uiso 1 1 calc R U . . .
C18 C 0.58535(13) 0.33533(12) 0.02223(10) 0.0315(3) Uani 1 1 d . . . . .
H18A H 0.547819 0.274649 -0.022274 0.038 Uiso 1 1 calc R U . . .
H18B H 0.535437 0.356588 0.060508 0.038 Uiso 1 1 calc R U . . .
C19 C 0.76381(16) 0.28051(15) 0.00560(11) 0.0414(4) Uani 1 1 d . . . . .
H19A H 0.730800 0.222509 -0.041567 0.062 Uiso 1 1 calc R U . . .
H19B H 0.825189 0.262999 0.031269 0.062 Uiso 1 1 calc R U . . .
H19C H 0.788353 0.336966 -0.008284 0.062 Uiso 1 1 calc R U . . .
C20 C 0.65594(14) 0.22662(12) 0.08839(10) 0.0313(3) Uani 1 1 d . . . . .
H20A H 0.638070 0.161644 0.043115 0.038 Uiso 1 1 calc R U . . .
H20B H 0.720242 0.223338 0.121484 0.038 Uiso 1 1 calc R U . . .
C21 C 0.57165(12) 0.32337(11) 0.20382(9) 0.0258(3) Uani 1 1 d . . . . .
C22 C 0.56416(13) 0.23996(11) 0.13395(9) 0.0281(3) Uani 1 1 d . . . . .
C23 C 0.47295(13) 0.16667(12) 0.10945(10) 0.0314(3) Uani 1 1 d . . . . .
H23 H 0.466926 0.110870 0.061400 0.038 Uiso 1 1 calc R U . . .
C24 C 0.39029(13) 0.17371(12) 0.15417(10) 0.0328(3) Uani 1 1 d . . . . .
C25 C 0.40000(13) 0.25771(12) 0.22277(10) 0.0303(3) Uani 1 1 d . . . . .
H25 H 0.344166 0.263330 0.253594 0.036 Uiso 1 1 calc R U . . .
C26 C 0.48833(12) 0.33434(12) 0.24845(9) 0.0270(3) Uani 1 1 d . . . . .
C27 C 0.29361(15) 0.09234(14) 0.12918(12) 0.0437(4) Uani 1 1 d . . . . .
H27A H 0.289817 0.063285 0.168456 0.066 Uiso 1 1 calc R U . . .
H27B H 0.299929 0.039807 0.079258 0.066 Uiso 1 1 calc R U . . .
H27C H 0.228305 0.121097 0.123585 0.066 Uiso 1 1 calc R U . . .
C28 C 0.49401(12) 0.42562(12) 0.32279(9) 0.0270(3) Uani 1 1 d . . . . .
H28A H 0.420938 0.442698 0.328389 0.032 Uiso 1 1 calc R U . . .
H28B H 0.539131 0.483260 0.319273 0.032 Uiso 1 1 calc R U . . .
C29 C 0.64998(12) 0.43603(11) 0.42330(9) 0.0252(3) Uani 1 1 d . . . . .
C30 C 0.53988(12) 0.40970(11) 0.39430(9) 0.0257(3) Uani 1 1 d . . . . .
C31 C 0.47256(12) 0.36940(11) 0.43289(9) 0.0279(3) Uani 1 1 d . . . . .
H31 H 0.397902 0.351498 0.413421 0.033 Uiso 1 1 calc R U . . .
C32 C 0.51133(13) 0.35446(11) 0.49933(9) 0.0284(3) Uani 1 1 d . . . . .
C33 C 0.62055(13) 0.38299(11) 0.52734(9) 0.0281(3) Uani 1 1 d . . . . .
H33 H 0.648114 0.374186 0.572954 0.034 Uiso 1 1 calc R U . . .
C34 C 0.69112(12) 0.42412(11) 0.49075(9) 0.0267(3) Uani 1 1 d . . . . .
C35 C 0.43769(14) 0.30881(13) 0.53944(10) 0.0349(4) Uani 1 1 d . . . . .
H35A H 0.411502 0.238208 0.505994 0.052 Uiso 1 1 calc R U . . .
H35B H 0.376634 0.345332 0.549847 0.052 Uiso 1 1 calc R U . . .
H35C H 0.476972 0.313144 0.588628 0.052 Uiso 1 1 calc R U . . .
C36 C 0.80875(12) 0.45866(12) 0.52631(9) 0.0291(3) Uani 1 1 d . . . . .
H36A H 0.833188 0.410908 0.548175 0.035 Uiso 1 1 calc R U . . .
H36B H 0.851889 0.458233 0.485111 0.035 Uiso 1 1 calc R U . . .
C37 C 0.83644(12) 0.64902(12) 0.57247(9) 0.0285(3) Uani 1 1 d . . . . .
C38 C 0.82790(12) 0.56320(12) 0.58993(9) 0.0287(3) Uani 1 1 d . . . . .
C39 C 0.83710(12) 0.57776(13) 0.66851(10) 0.0316(3) Uani 1 1 d . . . . .
H39 H 0.829334 0.520404 0.681419 0.038 Uiso 1 1 calc R U . . .
C40 C 0.85707(13) 0.67233(14) 0.72848(10) 0.0338(4) Uani 1 1 d . . . . .
C41 C 0.86921(13) 0.75595(13) 0.70872(10) 0.0330(3) Uani 1 1 d . . . . .
H41 H 0.885450 0.821276 0.748819 0.040 Uiso 1 1 calc R U . . .
C42 C 0.85797(12) 0.74547(13) 0.63132(10) 0.0306(3) Uani 1 1 d . . . . .
C43 C 0.86402(15) 0.68424(16) 0.81255(10) 0.0414(4) Uani 1 1 d . . . . .
H43A H 0.796741 0.702363 0.831305 0.062 Uiso 1 1 calc R U . . .
H43B H 0.923738 0.737260 0.844148 0.062 Uiso 1 1 calc R U . . .
H43C H 0.876087 0.620813 0.816606 0.062 Uiso 1 1 calc R U . . .
C44 C 0.86402(13) 0.83590(13) 0.61002(10) 0.0325(3) Uani 1 1 d . . . . .
H44A H 0.887881 0.897393 0.657708 0.039 Uiso 1 1 calc R U . . .
H44B H 0.791497 0.839919 0.587358 0.039 Uiso 1 1 calc R U . . .
C45 C 1.05265(13) 0.82864(14) 0.58403(11) 0.0370(4) Uani 1 1 d . . . . .
H45A H 1.080191 0.891007 0.629245 0.056 Uiso 1 1 calc R U . . .
H45B H 1.098410 0.821357 0.543792 0.056 Uiso 1 1 calc R U . . .
H45C H 1.052858 0.771416 0.599614 0.056 Uiso 1 1 calc R U . . .
C46 C 0.94199(13) 0.91887(12) 0.52695(10) 0.0301(3) Uani 1 1 d . . . . .
H46A H 0.978226 0.980636 0.571023 0.036 Uiso 1 1 calc R U . . .
H46B H 0.985723 0.906795 0.484453 0.036 Uiso 1 1 calc R U . . .
C47 C 0.77061(12) 0.86533(11) 0.43169(9) 0.0265(3) Uani 1 1 d . . . . .
C48 C 0.83388(13) 0.93702(12) 0.49930(9) 0.0283(3) Uani 1 1 d . . . . .
C49 C 0.79875(13) 1.02777(12) 0.53732(10) 0.0317(3) Uani 1 1 d . . . . .
H49 H 0.841930 1.076617 0.582895 0.038 Uiso 1 1 calc R U . . .
C50 C 0.70140(14) 1.04852(12) 0.50988(10) 0.0332(3) Uani 1 1 d . . . . .
C51 C 0.63918(13) 0.97493(12) 0.44357(10) 0.0308(3) Uani 1 1 d . . . . .
H51 H 0.572025 0.987719 0.425020 0.037 Uiso 1 1 calc R U . . .
C52 C 0.67162(12) 0.88305(12) 0.40324(9) 0.0275(3) Uani 1 1 d . . . . .
C53 C 0.66494(16) 1.14758(14) 0.55148(12) 0.0462(4) Uani 1 1 d . . . . .
H53A H 0.643819 1.149798 0.600828 0.069 Uiso 1 1 calc R U . . .
H53B H 0.603445 1.154822 0.518956 0.069 Uiso 1 1 calc R U . . .
H53C H 0.723837 1.202507 0.561707 0.069 Uiso 1 1 calc R U . . .
C54 C 0.60140(13) 0.80468(12) 0.33181(9) 0.0291(3) Uani 1 1 d . . . . .
H54A H 0.525285 0.809325 0.338074 0.035 Uiso 1 1 calc R U . . .
H54B H 0.614223 0.737406 0.328688 0.035 Uiso 1 1 calc R U . . .
C61 C 0.8046(3) 0.02848(18) 0.13166(15) 0.0714(7) Uani 1 1 d . . . . .
C62 C 0.8437(3) 0.0273(2) 0.20585(15) 0.0762(8) Uani 1 1 d . . . . .
H62A H 0.906825 -0.006811 0.201545 0.114 Uiso 1 1 calc R U . . .
H62B H 0.787422 -0.008504 0.222266 0.114 Uiso 1 1 calc R U . . .
H62C H 0.863611 0.096407 0.244329 0.114 Uiso 1 1 calc R U . . .
C63 C 0.58235(16) 0.15435(14) 0.33651(12) 0.0447(4) Uani 1 1 d . . . . .
H63A H 0.625998 0.100823 0.329643 0.067 Uiso 1 1 calc R U . . .
H63B H 0.611670 0.211719 0.385074 0.067 Uiso 1 1 calc R U . . .
H63C H 0.583490 0.175441 0.292702 0.067 Uiso 1 1 calc R U . . .
C64 C 0.47244(18) 0.11740(14) 0.33962(12) 0.0469(5) Uani 1 1 d . . . . .
N1 N 0.68333(11) 0.30952(10) 0.05944(8) 0.0300(3) Uani 1 1 d . . . . .
H1 H 0.717943 0.371111 0.105441 0.036 Uiso 1 1 calc R U . . .
N2 N 0.94028(10) 0.83189(10) 0.55260(8) 0.0288(3) Uani 1 1 d . . . . .
H2 H 0.915388 0.768662 0.505454 0.035 Uiso 1 1 calc R U . . .
N3 N 0.7733(3) 0.0297(2) 0.07348(15) 0.1117(12) Uani 1 1 d . . . . .
N4 N 0.38661(17) 0.08769(16) 0.34136(14) 0.0683(6) Uani 1 1 d . . . . .
O1 O 0.74049(9) 0.69444(8) 0.23330(6) 0.0289(2) Uani 1 1 d . . . . .
O2 O 0.69453(10) 0.51472(9) 0.12147(6) 0.0356(3) Uani 1 1 d . . . . .
H2A H 0.710966 0.574950 0.152679 0.053 Uiso 1 1 calc R U . . .
O3 O 0.65962(8) 0.39483(8) 0.22606(6) 0.0269(2) Uani 1 1 d . . . . .
O4 O 0.71765(8) 0.47850(8) 0.38777(6) 0.0269(2) Uani 1 1 d . . . . .
O5 O 0.82726(9) 0.64539(8) 0.49812(6) 0.0309(2) Uani 1 1 d . . . . .
H5A H 0.795865 0.588388 0.467063 0.046 Uiso 1 1 calc R U . . .
O6 O 0.80552(9) 0.77697(8) 0.39561(6) 0.0278(2) Uani 1 1 d . . . . .
O7 O 0.80634(8) 0.57617(8) 0.30432(6) 0.0264(2) Uani 1 1 d . . . . .
Cl1 Cl 1.02695(3) 0.70042(3) 0.38631(2) 0.03356(9) Uani 1 1 d . . . . .
Cl2 Cl 0.94271(3) 0.85082(3) 0.29692(2) 0.03783(10) Uani 1 1 d . . . . .
Cl3 Cl 0.80186(3) 0.28508(3) 0.30013(2) 0.03692(10) Uani 1 1 d . . . . .
Cl4 Cl 0.89342(3) 0.40295(3) 0.19110(2) 0.03451(10) Uani 1 1 d . . . . .
Ti1 Ti 0.85639(2) 0.70025(2) 0.30807(2) 0.02653(8) Uani 1 1 d . . . . .
Ti2 Ti 0.78256(2) 0.44696(2) 0.29755(2) 0.02483(7) Uani 1 1 d . . . . .
O9 O 0.93497(9) 0.48828(9) 0.37289(7) 0.0311(2) Uani 1 1 d D . . . .
O8 O 0.93462(10) 0.62292(9) 0.21173(7) 0.0356(3) Uani 1 1 d D . . . .
H8C H 0.9257(18) 0.5568(14) 0.1994(13) 0.053 Uiso 1 1 d D U . . .
H8D H 1.0146(15) 0.6371(16) 0.1998(13) 0.053 Uiso 1 1 d D U . . .
H9A H 0.9692(18) 0.5490(14) 0.3798(13) 0.053 Uiso 1 1 d D U . . .
H9B H 0.9777(17) 0.4437(15) 0.3590(13) 0.053 Uiso 1 1 d D U . . .

loop_
_atom_site_aniso_label
_atom_site_aniso_U_11
_atom_site_aniso_U_22
_atom_site_aniso_U_33
_atom_site_aniso_U_23
_atom_site_aniso_U_13
_atom_site_aniso_U_12
C1 0.0331(8) 0.0251(7) 0.0302(8) 0.0165(6) -0.0027(6) -0.0009(6)
C2 0.0342(8) 0.0262(7) 0.0297(8) 0.0144(6) -0.0030(6) -0.0003(6)
C3 0.0452(10) 0.0300(8) 0.0332(9) 0.0135(7) -0.0027(7) 0.0079(7)
C4 0.0603(12) 0.0287(8) 0.0336(9) 0.0157(7) -0.0055(8) 0.0079(8)
C5 0.0585(11) 0.0284(8) 0.0285(8) 0.0157(7) -0.0022(8) 0.0021(8)
C6 0.0405(9) 0.0258(8) 0.0310(8) 0.0163(7) -0.0007(7) -0.0020(7)
C7 0.0950(17) 0.0447(11) 0.0396(11) 0.0217(9) 0.0003(11) 0.0303(11)
C8 0.0435(9) 0.0330(8) 0.0322(9) 0.0200(7) 0.0051(7) -0.0007(7)
C10 0.0388(9) 0.0307(8) 0.0267(8) 0.0158(7) 0.0049(6) 0.0066(7)
C11 0.0384(9) 0.0322(8) 0.0308(8) 0.0171(7) 0.0064(7) 0.0057(7)
C12 0.0489(10) 0.0331(8) 0.0323(9) 0.0207(7) 0.0079(7) 0.0079(7)
C13 0.0541(11) 0.0375(9) 0.0288(9) 0.0185(7) 0.0038(8) 0.0099(8)
C14 0.0470(10) 0.0306(8) 0.0300(8) 0.0145(7) 0.0013(7) 0.0059(7)
C15 0.0383(9) 0.0300(8) 0.0287(8) 0.0157(7) 0.0039(7) 0.0055(7)
C17 0.0877(16) 0.0420(11) 0.0319(10) 0.0214(8) -0.0027(10) 0.0052(10)
C18 0.0364(9) 0.0303(8) 0.0313(8) 0.0175(7) -0.0001(7) 0.0041(7)
C19 0.0465(10) 0.0455(10) 0.0402(10) 0.0215(8) 0.0164(8) 0.0137(8)
C20 0.0407(9) 0.0270(8) 0.0316(8) 0.0166(7) 0.0056(7) 0.0088(7)
C21 0.0268(7) 0.0259(7) 0.0295(8) 0.0176(6) -0.0009(6) 0.0035(6)
C22 0.0334(8) 0.0268(7) 0.0296(8) 0.0179(6) 0.0011(6) 0.0062(6)
C23 0.0389(9) 0.0263(8) 0.0304(8) 0.0142(7) -0.0013(7) 0.0050(6)
C24 0.0312(8) 0.0305(8) 0.0384(9) 0.0182(7) -0.0027(7) 0.0020(6)
C25 0.0266(8) 0.0338(8) 0.0353(9) 0.0197(7) 0.0014(6) 0.0042(6)
C26 0.0277(7) 0.0293(8) 0.0300(8) 0.0190(7) -0.0002(6) 0.0060(6)
C27 0.0357(9) 0.0371(9) 0.0517(11) 0.0140(8) -0.0006(8) -0.0030(7)
C28 0.0260(7) 0.0295(8) 0.0300(8) 0.0169(7) 0.0019(6) 0.0056(6)
C29 0.0272(7) 0.0245(7) 0.0289(8) 0.0155(6) 0.0054(6) 0.0052(6)
C30 0.0281(7) 0.0245(7) 0.0281(8) 0.0139(6) 0.0037(6) 0.0059(6)
C31 0.0262(7) 0.0271(7) 0.0332(8) 0.0151(6) 0.0037(6) 0.0038(6)
C32 0.0329(8) 0.0256(7) 0.0319(8) 0.0161(7) 0.0081(6) 0.0052(6)
C33 0.0339(8) 0.0274(7) 0.0289(8) 0.0171(6) 0.0046(6) 0.0078(6)
C34 0.0284(8) 0.0256(7) 0.0310(8) 0.0160(6) 0.0036(6) 0.0064(6)
C35 0.0361(9) 0.0369(9) 0.0399(9) 0.0234(8) 0.0104(7) 0.0049(7)
C36 0.0277(8) 0.0333(8) 0.0336(8) 0.0213(7) 0.0027(6) 0.0069(6)
C37 0.0239(7) 0.0369(8) 0.0284(8) 0.0177(7) 0.0013(6) 0.0039(6)
C38 0.0217(7) 0.0373(8) 0.0323(8) 0.0197(7) 0.0015(6) 0.0054(6)
C39 0.0254(8) 0.0435(9) 0.0358(9) 0.0255(8) 0.0048(6) 0.0091(7)
C40 0.0270(8) 0.0493(10) 0.0312(9) 0.0211(8) 0.0051(6) 0.0107(7)
C41 0.0284(8) 0.0410(9) 0.0299(8) 0.0142(7) 0.0036(6) 0.0064(7)
C42 0.0259(7) 0.0362(8) 0.0331(8) 0.0182(7) 0.0020(6) 0.0045(6)
C43 0.0427(10) 0.0568(11) 0.0331(9) 0.0237(9) 0.0079(7) 0.0173(8)
C44 0.0336(8) 0.0332(8) 0.0335(9) 0.0159(7) 0.0056(7) 0.0060(7)
C45 0.0297(8) 0.0458(10) 0.0384(9) 0.0217(8) -0.0023(7) 0.0046(7)
C46 0.0303(8) 0.0270(8) 0.0338(8) 0.0152(7) 0.0003(6) -0.0009(6)
C47 0.0293(8) 0.0254(7) 0.0295(8) 0.0163(6) 0.0050(6) 0.0031(6)
C48 0.0301(8) 0.0270(7) 0.0314(8) 0.0165(6) 0.0040(6) 0.0013(6)
C49 0.0350(8) 0.0279(8) 0.0324(8) 0.0133(7) 0.0043(7) 0.0008(6)
C50 0.0369(9) 0.0291(8) 0.0368(9) 0.0155(7) 0.0090(7) 0.0062(7)
C51 0.0300(8) 0.0331(8) 0.0354(9) 0.0197(7) 0.0054(6) 0.0070(6)
C52 0.0301(8) 0.0283(8) 0.0297(8) 0.0181(7) 0.0051(6) 0.0023(6)
C53 0.0461(11) 0.0362(10) 0.0526(12) 0.0116(9) 0.0066(9) 0.0136(8)
C54 0.0278(8) 0.0302(8) 0.0327(8) 0.0176(7) 0.0009(6) 0.0026(6)
C61 0.112(2) 0.0475(13) 0.0540(14) 0.0184(11) 0.0032(14) 0.0249(13)
C62 0.104(2) 0.0543(14) 0.0608(15) 0.0225(12) -0.0216(14) 0.0032(14)
C63 0.0492(11) 0.0340(9) 0.0516(11) 0.0170(8) 0.0098(9) 0.0061(8)
C64 0.0559(12) 0.0352(10) 0.0512(12) 0.0168(9) 0.0139(9) 0.0089(9)
N1 0.0354(7) 0.0307(7) 0.0300(7) 0.0176(6) 0.0067(6) 0.0077(6)
N2 0.0269(7) 0.0304(7) 0.0311(7) 0.0157(6) 0.0003(5) 0.0022(5)
N3 0.213(4) 0.0682(15) 0.0547(14) 0.0220(12) -0.0037(17) 0.0545(19)
N4 0.0599(12) 0.0561(12) 0.0861(15) 0.0228(11) 0.0249(11) 0.0026(9)
O1 0.0329(6) 0.0282(5) 0.0299(6) 0.0174(5) 0.0011(4) 0.0035(4)
O2 0.0539(7) 0.0284(6) 0.0259(6) 0.0154(5) -0.0002(5) 0.0004(5)
O3 0.0274(5) 0.0267(5) 0.0293(5) 0.0146(4) 0.0028(4) 0.0032(4)
O4 0.0260(5) 0.0305(5) 0.0302(6) 0.0191(5) 0.0031(4) 0.0032(4)
O5 0.0363(6) 0.0311(6) 0.0280(6) 0.0173(5) -0.0011(5) -0.0002(5)
O6 0.0303(5) 0.0254(5) 0.0300(6) 0.0140(4) 0.0012(4) 0.0043(4)
O7 0.0258(5) 0.0283(5) 0.0293(6) 0.0162(5) 0.0030(4) 0.0040(4)
Cl1 0.02656(18) 0.0346(2) 0.0405(2) 0.01784(17) -0.00092(15) 0.00221(15)
Cl2 0.0417(2) 0.0346(2) 0.0391(2) 0.02083(17) 0.00099(17) -0.00492(16)
Cl3 0.0420(2) 0.0309(2) 0.0449(2) 0.02224(18) 0.00396(17) 0.01032(16)
Cl4 0.03158(19) 0.0380(2) 0.0382(2) 0.01731(17) 0.00971(16) 0.00996(15)
Ti1 0.02735(14) 0.02644(15) 0.02854(15) 0.01500(12) 0.00166(11) 0.00210(11)
Ti2 0.02456(14) 0.02650(14) 0.02808(15) 0.01586(12) 0.00301(11) 0.00491(10)
O9 0.0255(5) 0.0348(6) 0.0380(6) 0.0198(5) 0.0026(5) 0.0063(5)
O8 0.0344(6) 0.0375(6) 0.0384(7) 0.0183(5) 0.0113(5) 0.0020(5)

loop_
_atom_type_symbol
_atom_type_description
_atom_type_scat_dispersion_real
_atom_type_scat_dispersion_imag
_atom_type_scat_source
C C 0.0181 0.0091 'International Tables Vol C Tables 4.2.6.8 and 6.1.1.4'
H H 0.0000 0.0000 'International Tables Vol C Tables 4.2.6.8 and 6.1.1.4'
N N 0.0311 0.0180 'International Tables Vol C Tables 4.2.6.8 and 6.1.1.4'
O O 0.0492 0.0322 'International Tables Vol C Tables 4.2.6.8 and 6.1.1.4'
Cl Cl 0.3639 0.7018 'International Tables Vol C Tables 4.2.6.8 and 6.1.1.4'
Ti Ti 0.2191 1.8069 'International Tables Vol C Tables 4.2.6.8 and 6.1.1.4'

loop_
_geom_angle_atom_site_label_1
_geom_angle_atom_site_label_2
_geom_angle_atom_site_label_3
_geom_angle
_geom_angle_site_symmetry_1
_geom_angle_site_symmetry_3
_geom_angle_publ_flag
O1 C1 C2 119.62(14) . . ?
O1 C1 C6 119.05(15) . . ?
C2 C1 C6 121.23(15) . . ?
C3 C2 C1 118.44(15) . . ?
C3 C2 C54 120.49(16) . . ?
C1 C2 C54 120.99(14) . . ?
C2 C3 C4 121.88(17) . . ?
C2 C3 H3 119.1 . . ?
C4 C3 H3 119.1 . . ?
C5 C4 C3 118.23(16) . . ?
C5 C4 C7 121.20(17) . . ?
C3 C4 C7 120.57(18) . . ?
C4 C5 C6 122.08(16) . . ?
C4 C5 H5 119.0 . . ?
C6 C5 H5 119.0 . . ?
C5 C6 C1 118.04(16) . . ?
C5 C6 C8 120.58(15) . . ?
C1 C6 C8 121.36(14) . . ?
C4 C7 H7A 109.5 . . ?
C4 C7 H7B 109.5 . . ?
H7A C7 H7B 109.5 . . ?
C4 C7 H7C 109.5 . . ?
H7A C7 H7C 109.5 . . ?
H7B C7 H7C 109.5 . . ?
C6 C8 C11 113.79(14) . . ?
C6 C8 H8A 108.8 . . ?
C11 C8 H8A 108.8 . . ?
C6 C8 H8B 108.8 . . ?
C11 C8 H8B 108.8 . . ?
H8A C8 H8B 107.7 . . ?
O2 C10 C11 124.29(15) . . ?
O2 C10 C15 114.57(14) . . ?
C11 C10 C15 121.10(15) . . ?
C12 C11 C10 117.24(15) . . ?
C12 C11 C8 121.19(14) . . ?
C10 C11 C8 121.56(14) . . ?
C13 C12 C11 123.00(15) . . ?
C13 C12 H12 118.5 . . ?
C11 C12 H12 118.5 . . ?
C12 C13 C14 118.00(15) . . ?
C12 C13 C17 121.57(16) . . ?
C14 C13 C17 120.43(17) . . ?
C15 C14 C13 120.87(16) . . ?
C15 C14 H14 119.6 . . ?
C13 C14 H14 119.6 . . ?
C14 C15 C10 119.75(15) . . ?
C14 C15 C18 121.50(15) . . ?
C10 C15 C18 118.74(14) . . ?
C13 C17 H17A 109.5 . . ?
C13 C17 H17B 109.5 . . ?
H17A C17 H17B 109.5 . . ?
C13 C17 H17C 109.5 . . ?
H17A C17 H17C 109.5 . . ?
H17B C17 H17C 109.5 . . ?
C15 C18 N1 112.13(13) . . ?
C15 C18 H18A 109.2 . . ?
N1 C18 H18A 109.2 . . ?
C15 C18 H18B 109.2 . . ?
N1 C18 H18B 109.2 . . ?
H18A C18 H18B 107.9 . . ?
N1 C19 H19A 109.5 . . ?
N1 C19 H19B 109.5 . . ?
H19A C19 H19B 109.5 . . ?
N1 C19 H19C 109.5 . . ?
H19A C19 H19C 109.5 . . ?
H19B C19 H19C 109.5 . . ?
C22 C20 N1 114.16(13) . . ?
C22 C20 H20A 108.7 . . ?
N1 C20 H20A 108.7 . . ?
C22 C20 H20B 108.7 . . ?
N1 C20 H20B 108.7 . . ?
H20A C20 H20B 107.6 . . ?
O3 C21 C26 120.63(14) . . ?
O3 C21 C22 118.58(14) . . ?
C26 C21 C22 120.75(14) . . ?
C23 C22 C21 119.25(15) . . ?
C23 C22 C20 120.35(15) . . ?
C21 C22 C20 120.30(14) . . ?
C22 C23 C24 121.28(15) . . ?
C22 C23 H23 119.4 . . ?
C24 C23 H23 119.4 . . ?
C25 C24 C23 117.90(15) . . ?
C25 C24 C27 120.84(16) . . ?
C23 C24 C27 121.26(16) . . ?
C24 C25 C26 122.79(16) . . ?
C24 C25 H25 118.6 . . ?
C26 C25 H25 118.6 . . ?
C25 C26 C21 117.95(15) . . ?
C25 C26 C28 120.79(14) . . ?
C21 C26 C28 121.25(14) . . ?
C24 C27 H27A 109.5 . . ?
C24 C27 H27B 109.5 . . ?
H27A C27 H27B 109.5 . . ?
C24 C27 H27C 109.5 . . ?
H27A C27 H27C 109.5 . . ?
H27B C27 H27C 109.5 . . ?
C26 C28 C30 112.81(12) . . ?
C26 C28 H28A 109.0 . . ?
C30 C28 H28A 109.0 . . ?
C26 C28 H28B 109.0 . . ?
C30 C28 H28B 109.0 . . ?
H28A C28 H28B 107.8 . . ?
O4 C29 C34 119.21(13) . . ?
O4 C29 C30 120.01(13) . . ?
C34 C29 C30 120.70(14) . . ?
C31 C30 C29 118.77(14) . . ?
C31 C30 C28 120.15(14) . . ?
C29 C30 C28 121.08(13) . . ?
C30 C31 C32 121.98(14) . . ?
C30 C31 H31 119.0 . . ?
C32 C31 H31 119.0 . . ?
C33 C32 C31 117.79(14) . . ?
C33 C32 C35 120.92(14) . . ?
C31 C32 C35 121.29(15) . . ?
C32 C33 C34 122.26(14) . . ?
C32 C33 H33 118.9 . . ?
C34 C33 H33 118.9 . . ?
C33 C34 C29 118.47(14) . . ?
C33 C34 C36 119.86(14) . . ?
C29 C34 C36 121.62(14) . . ?
C32 C35 H35A 109.5 . . ?
C32 C35 H35B 109.5 . . ?
H35A C35 H35B 109.5 . . ?
C32 C35 H35C 109.5 . . ?
H35A C35 H35C 109.5 . . ?
H35B C35 H35C 109.5 . . ?
C38 C36 C34 112.05(13) . . ?
C38 C36 H36A 109.2 . . ?
C34 C36 H36A 109.2 . . ?
C38 C36 H36B 109.2 . . ?
C34 C36 H36B 109.2 . . ?
H36A C36 H36B 107.9 . . ?
O5 C37 C42 115.41(14) . . ?
O5 C37 C38 123.27(15) . . ?
C42 C37 C38 121.29(14) . . ?
C39 C38 C37 117.32(15) . . ?
C39 C38 C36 121.29(14) . . ?
C37 C38 C36 121.38(14) . . ?
C40 C39 C38 122.96(15) . . ?
C40 C39 H39 118.5 . . ?
C38 C39 H39 118.5 . . ?
C39 C40 C41 117.92(15) . . ?
C39 C40 C43 120.99(16) . . ?
C41 C40 C43 121.08(17) . . ?
C42 C41 C40 121.28(16) . . ?
C42 C41 H41 119.4 . . ?
C40 C41 H41 119.4 . . ?
C41 C42 C37 119.14(15) . . ?
C41 C42 C44 121.21(15) . . ?
C37 C42 C44 119.60(14) . . ?
C40 C43 H43A 109.5 . . ?
C40 C43 H43B 109.5 . . ?
H43A C43 H43B 109.5 . . ?
C40 C43 H43C 109.5 . . ?
H43A C43 H43C 109.5 . . ?
H43B C43 H43C 109.5 . . ?
C42 C44 N2 112.27(13) . . ?
C42 C44 H44A 109.2 . . ?
N2 C44 H44A 109.2 . . ?
C42 C44 H44B 109.2 . . ?
N2 C44 H44B 109.2 . . ?
H44A C44 H44B 107.9 . . ?
N2 C45 H45A 109.5 . . ?
N2 C45 H45B 109.5 . . ?
H45A C45 H45B 109.5 . . ?
N2 C45 H45C 109.5 . . ?
H45A C45 H45C 109.5 . . ?
H45B C45 H45C 109.5 . . ?
C48 C46 N2 115.22(13) . . ?
C48 C46 H46A 108.5 . . ?
N2 C46 H46A 108.5 . . ?
C48 C46 H46B 108.5 . . ?
N2 C46 H46B 108.5 . . ?
H46A C46 H46B 107.5 . . ?
O6 C47 C52 120.50(14) . . ?
O6 C47 C48 118.64(14) . . ?
C52 C47 C48 120.82(14) . . ?
C49 C48 C47 119.32(15) . . ?
C49 C48 C46 120.40(15) . . ?
C47 C48 C46 120.13(14) . . ?
C48 C49 C50 121.34(15) . . ?
C48 C49 H49 119.3 . . ?
C50 C49 H49 119.3 . . ?
C51 C50 C49 118.02(15) . . ?
C51 C50 C53 121.35(16) . . ?
C49 C50 C53 120.63(16) . . ?
C50 C51 C52 122.58(15) . . ?
C50 C51 H51 118.7 . . ?
C52 C51 H51 118.7 . . ?
C51 C52 C47 117.90(15) . . ?
C51 C52 C54 121.02(14) . . ?
C47 C52 C54 121.07(14) . . ?
C50 C53 H53A 109.5 . . ?
C50 C53 H53B 109.5 . . ?
H53A C53 H53B 109.5 . . ?
C50 C53 H53C 109.5 . . ?
H53A C53 H53C 109.5 . . ?
H53B C53 H53C 109.5 . . ?
C52 C54 C2 114.89(13) . . ?
C52 C54 H54A 108.5 . . ?
C2 C54 H54A 108.5 . . ?
C52 C54 H54B 108.5 . . ?
C2 C54 H54B 108.5 . . ?
H54A C54 H54B 107.5 . . ?
N3 C61 C62 179.5(4) . . ?
C61 C62 H62A 109.5 . . ?
C61 C62 H62B 109.5 . . ?
H62A C62 H62B 109.5 . . ?
C61 C62 H62C 109.5 . . ?
H62A C62 H62C 109.5 . . ?
H62B C62 H62C 109.5 . . ?
C64 C63 H63A 109.5 . . ?
C64 C63 H63B 109.5 . . ?
H63A C63 H63B 109.5 . . ?
C64 C63 H63C 109.5 . . ?
H63A C63 H63C 109.5 . . ?
H63B C63 H63C 109.5 . . ?
N4 C64 C63 179.3(3) . . ?
C19 N1 C18 111.86(13) . . ?
C19 N1 C20 109.09(13) . . ?
C18 N1 C20 112.90(12) . . ?
C19 N1 H1 107.6 . . ?
C18 N1 H1 107.6 . . ?
C20 N1 H1 107.6 . . ?
C45 N2 C44 112.08(13) . . ?
C45 N2 C46 108.69(12) . . ?
C44 N2 C46 112.83(12) . . ?
C45 N2 H2 107.7 . . ?
C44 N2 H2 107.7 . . ?
C46 N2 H2 107.7 . . ?
C1 O1 Ti1 140.36(10) . . ?
C10 O2 H2A 109.5 . . ?
C21 O3 Ti2 142.30(9) . . ?
C29 O4 Ti2 141.69(10) . . ?
C37 O5 H5A 109.5 . . ?
C47 O6 Ti1 144.37(10) . . ?
Ti1 O7 Ti2 168.84(6) . . ?
O7 Ti1 O6 99.11(5) . . ?
O7 Ti1 O1 92.62(5) . . ?
O6 Ti1 O1 98.13(5) . . ?
O7 Ti1 O8 85.85(5) . . ?
O6 Ti1 O8 172.84(5) . . ?
O1 Ti1 O8 86.74(5) . . ?
O7 Ti1 Cl2 170.03(4) . . ?
O6 Ti1 Cl2 90.54(4) . . ?
O1 Ti1 Cl2 88.45(3) . . ?
O8 Ti1 Cl2 84.32(4) . . ?
O7 Ti1 Cl1 89.48(3) . . ?
O6 Ti1 Cl1 91.46(4) . . ?
O1 Ti1 Cl1 169.72(4) . . ?
O8 Ti1 Cl1 83.38(4) . . ?
Cl2 Ti1 Cl1 87.776(16) . . ?
O7 Ti2 O3 101.81(5) . . ?
O7 Ti2 O4 94.58(5) . . ?
O3 Ti2 O4 97.69(5) . . ?
O7 Ti2 O9 84.30(5) . . ?
O3 Ti2 O9 171.81(5) . . ?
O4 Ti2 O9 87.15(5) . . ?
O7 Ti2 Cl3 164.74(4) . . ?
O3 Ti2 Cl3 92.11(4) . . ?
O4 Ti2 Cl3 89.66(3) . . ?
O9 Ti2 Cl3 81.27(3) . . ?
O7 Ti2 Cl4 87.69(4) . . ?
O3 Ti2 Cl4 90.37(4) . . ?
O4 Ti2 Cl4 170.98(3) . . ?
O9 Ti2 Cl4 84.39(3) . . ?
Cl3 Ti2 Cl4 85.991(16) . . ?
Ti2 O9 H9A 113.0(15) . . ?
Ti2 O9 H9B 113.9(15) . . ?
H9A O9 H9B 110(2) . . ?
Ti1 O8 H8C 112.4(15) . . ?
Ti1 O8 H8D 131.6(12) . . ?
H8C O8 H8D 101.8(17) . . ?

loop_
_geom_bond_atom_site_label_1
_geom_bond_atom_site_label_2
_geom_bond_distance
_geom_bond_site_symmetry_2
_geom_bond_publ_flag
C1 O1 1.3612(19) . ?
C1 C2 1.399(2) . ?
C1 C6 1.405(2) . ?
C2 C3 1.393(2) . ?
C2 C54 1.515(2) . ?
C3 C4 1.394(3) . ?
C3 H3 0.9500 . ?
C4 C5 1.390(3) . ?
C4 C7 1.511(2) . ?
C5 C6 1.396(2) . ?
C5 H5 0.9500 . ?
C6 C8 1.513(3) . ?
C7 H7A 0.9800 . ?
C7 H7B 0.9800 . ?
C7 H7C 0.9800 . ?
C8 C11 1.522(2) . ?
C8 H8A 0.9900 . ?
C8 H8B 0.9900 . ?
C10 O2 1.3641(19) . ?
C10 C11 1.397(2) . ?
C10 C15 1.400(2) . ?
C11 C12 1.397(2) . ?
C12 C13 1.393(3) . ?
C12 H12 0.9500 . ?
C13 C14 1.395(2) . ?
C13 C17 1.508(2) . ?
C14 C15 1.385(2) . ?
C14 H14 0.9500 . ?
C15 C18 1.507(2) . ?
C17 H17A 0.9800 . ?
C17 H17B 0.9800 . ?
C17 H17C 0.9800 . ?
C18 N1 1.514(2) . ?
C18 H18A 0.9900 . ?
C18 H18B 0.9900 . ?
C19 N1 1.491(2) . ?
C19 H19A 0.9800 . ?
C19 H19B 0.9800 . ?
C19 H19C 0.9800 . ?
C20 C22 1.500(2) . ?
C20 N1 1.5192(19) . ?
C20 H20A 0.9900 . ?
C20 H20B 0.9900 . ?
C21 O3 1.3525(18) . ?
C21 C26 1.399(2) . ?
C21 C22 1.400(2) . ?
C22 C23 1.395(2) . ?
C23 C24 1.396(2) . ?
C23 H23 0.9500 . ?
C24 C25 1.387(2) . ?
C24 C27 1.509(2) . ?
C25 C26 1.396(2) . ?
C25 H25 0.9500 . ?
C26 C28 1.512(2) . ?
C27 H27A 0.9800 . ?
C27 H27B 0.9800 . ?
C27 H27C 0.9800 . ?
C28 C30 1.515(2) . ?
C28 H28A 0.9900 . ?
C28 H28B 0.9900 . ?
C29 O4 1.3684(18) . ?
C29 C34 1.398(2) . ?
C29 C30 1.402(2) . ?
C30 C31 1.390(2) . ?
C31 C32 1.395(2) . ?
C31 H31 0.9500 . ?
C32 C33 1.389(2) . ?
C32 C35 1.504(2) . ?
C33 C34 1.395(2) . ?
C33 H33 0.9500 . ?
C34 C36 1.519(2) . ?
C35 H35A 0.9800 . ?
C35 H35B 0.9800 . ?
C35 H35C 0.9800 . ?
C36 C38 1.516(2) . ?
C36 H36A 0.9900 . ?
C36 H36B 0.9900 . ?
C37 O5 1.3690(19) . ?
C37 C42 1.400(2) . ?
C37 C38 1.400(2) . ?
C38 C39 1.400(2) . ?
C39 C40 1.390(3) . ?
C39 H39 0.9500 . ?
C40 C41 1.396(2) . ?
C40 C43 1.514(2) . ?
C41 C42 1.393(2) . ?
C41 H41 0.9500 . ?
C42 C44 1.508(2) . ?
C43 H43A 0.9800 . ?
C43 H43B 0.9800 . ?
C43 H43C 0.9800 . ?
C44 N2 1.508(2) . ?
C44 H44A 0.9900 . ?
C44 H44B 0.9900 . ?
C45 N2 1.498(2) . ?
C45 H45A 0.9800 . ?
C45 H45B 0.9800 . ?
C45 H45C 0.9800 . ?
C46 C48 1.501(2) . ?
C46 N2 1.5114(19) . ?
C46 H46A 0.9900 . ?
C46 H46B 0.9900 . ?
C47 O6 1.3551(19) . ?
C47 C52 1.401(2) . ?
C47 C48 1.401(2) . ?
C48 C49 1.391(2) . ?
C49 C50 1.395(2) . ?
C49 H49 0.9500 . ?
C50 C51 1.392(2) . ?
C50 C53 1.507(2) . ?
C51 C52 1.397(2) . ?
C51 H51 0.9500 . ?
C52 C54 1.512(2) . ?
C53 H53A 0.9800 . ?
C53 H53B 0.9800 . ?
C53 H53C 0.9800 . ?
C54 H54A 0.9900 . ?
C54 H54B 0.9900 . ?
C61 N3 1.131(3) . ?
C61 C62 1.437(3) . ?
C62 H62A 0.9800 . ?
C62 H62B 0.9800 . ?
C62 H62C 0.9800 . ?
C63 C64 1.453(3) . ?
C63 H63A 0.9800 . ?
C63 H63B 0.9800 . ?
C63 H63C 0.9800 . ?
C64 N4 1.135(3) . ?
N1 H1 1.0000 . ?
N2 H2 1.0000 . ?
O1 Ti1 1.8975(11) . ?
O2 H2A 0.8400 . ?
O3 Ti2 1.8341(11) . ?
O4 Ti2 1.8809(11) . ?
O5 H5A 0.8400 . ?
O6 Ti1 1.8324(11) . ?
O7 Ti1 1.8202(10) . ?
O7 Ti2 1.8245(10) . ?
Cl1 Ti1 2.4861(5) . ?
Cl2 Ti1 2.4311(5) . ?
Cl3 Ti2 2.4104(4) . ?
Cl4 Ti2 2.4863(5) . ?
Ti1 O8 2.1445(12) . ?
Ti2 O9 2.1570(11) . ?
O9 H9A 0.898(18) . ?
O9 H9B 0.871(18) . ?
O8 H8C 0.892(18) . ?
O8 H8D 1.075(17) . ?

loop_
_platon_squeeze_void_nr
_platon_squeeze_void_average_x
_platon_squeeze_void_average_y
_platon_squeeze_void_average_z
_platon_squeeze_void_volume
_platon_squeeze_void_count_electrons
_platon_squeeze_void_content
1 0.000 -0.006 0.000 522 139 ' '
